data_1532802
loop_
_publ_author_name
'Li Xijun'
'Kobayashi, T.'
'Zhang Fuxiang'
'Sekine, T.'
'Kimoto, K.'

_publ_section_title
;
 A new high-pressure phase of Li Al O2
;
_journal_name_full 'Journal of Solid State Chemistry'
_journal_page_first 1939
_journal_page_last 1943
_journal_volume 177
_journal_year 2004
_chemical_formula_sum 'Al Li O2'
_chemical_name_systematic 'Li Al O2'
_space_group_IT_number 141
_symmetry_space_group_name_Hall '-I 4bd 2'
_symmetry_space_group_name_H-M 'I 41/a m d :2'
_cell_angle_alpha 90
_cell_angle_beta 90
_cell_angle_gamma 90
_cell_formula_units_Z 4
_cell_length_a 3.8866
_cell_length_b 3.8866
_cell_length_c 8.3001
_cell_volume 125.378
_citation_journal_id_ASTM JSSCBI
_cod_data_source_file LiXijun_JSSCBI_2004_1733.cif
_cod_data_source_block Al1Li1O2
_cod_original_cell_volume 125.3785
_cod_original_formula_sum 'Al1 Li1 O2'
_cod_database_code 1532802

loop_
_symmetry_equiv_pos_as_xyz
x,y,z
-y+1/4,x+3/4,z+1/4
-x+1/2,-y,z+1/2
y+1/4,-x+1/4,z+3/4
x,-y,-z
y+1/4,x+3/4,-z+1/4
-x+1/2,y,-z+1/2
-y+1/4,-x+1/4,-z+3/4
-x,-y,-z
y-1/4,-x-3/4,-z-1/4
x-1/2,y,-z-1/2
-y-1/4,x-1/4,-z-3/4
-x,y,z
-y-1/4,-x-3/4,z-1/4
x-1/2,-y,z-1/2
y-1/4,x-1/4,z-3/4
x+1/2,y+1/2,z+1/2
-y+3/4,x+5/4,z+3/4
-x+1,-y+1/2,z+1
y+3/4,-x+3/4,z+5/4
x+1/2,-y+1/2,-z+1/2
y+3/4,x+5/4,-z+3/4
-x+1,y+1/2,-z+1
-y+3/4,-x+3/4,-z+5/4
-x+1/2,-y+1/2,-z+1/2
y+1/4,-x-1/4,-z+1/4
x,y+1/2,-z
-y+1/4,x+1/4,-z-1/4
-x+1/2,y+1/2,z+1/2
-y+1/4,-x-1/4,z+1/4
x,-y+1/2,z
y+1/4,x+1/4,z-1/4

loop_
_atom_site_label
_atom_site_type_symbol
_atom_site_fract_x
_atom_site_fract_y
_atom_site_fract_z
_atom_site_occupancy
_atom_site_U_iso_or_equiv
Al1 Al+3 0 0.75 0.625 0.186 0.0
Al2 Al+3 0 0.75 0.125 0.826 0.0
Li2 Li+1 0 0.75 0.125 0.174 0.0
Li1 Li+1 0 0.75 0.625 0.814 0.0
O1 O-2 0 0.75 0.34877 1 0.0
